data_9014092
loop_
_publ_author_name
'Kampf, A. R.'
'Hughes, J. M.'
'Marty, J.'
'Nash, B.'

_publ_section_title
;
 Postite, Mg(H2O)6Al2(OH)2(H2O)8(V10O28)*13H2O, a new mineral species from
 the La Sal Mining District, Utah: Crystal structure and descriptive mineralogy
;
_journal_name_full 'The Canadian Mineralogist'
_journal_page_first 45
_journal_page_last 53
_journal_paper_doi 10.3749/canmin.50.1.45
_journal_volume 50
_journal_year 2012
_chemical_compound_source 'La Sal Mining District, Utah, USA'
_chemical_formula_sum 'Al2 H56 Mg O57 V10'
_chemical_name_mineral Postite
_space_group_IT_number 56
_symmetry_space_group_name_Hall '-P 2ab 2ac'
_symmetry_space_group_name_H-M 'P c c n'
_cell_angle_alpha 90
_cell_angle_beta 90
_cell_angle_gamma 90
_cell_formula_units_Z 4
_cell_length_a 16.3357
_cell_length_b 24.2434
_cell_length_c 11.7343
_cell_volume 4647.169
_database_code_amcsd 0019040
_exptl_crystal_density_diffrn 2.224
_cod_original_formula_sum 'Mg Al2 V10 O57 H56'
_cod_database_code 9014092

loop_
_space_group_symop_operation_xyz
x,y,z
x,1/2-y,1/2+z
-x,1/2+y,1/2-z
1/2-x,y,1/2+z
1/2+x,-y,1/2-z
1/2+x,1/2+y,-z
1/2-x,1/2-y,z
-x,-y,-z

loop_
_atom_site_label
_atom_site_fract_x
_atom_site_fract_y
_atom_site_fract_z
_atom_site_occupancy
_atom_site_U_iso_or_equiv
_atom_site_type_symbol
_atom_site_attached_hydrogens
Mg 0.25000 0.75000 0.57380 1.00000 0.05010 Mg 0
Al 0.94127 0.95683 0.00276 1.00000 0.01850 Al 0
V1 0.94897 0.01624 0.38422 1.00000 0.01640 V 0
V2 0.05671 0.90690 0.39871 1.00000 0.01850 V 0
V3 0.04065 0.12796 0.38343 1.00000 0.02190 V 0
V4 0.14300 0.01971 0.38876 1.00000 0.01760 V 0
V5 0.86511 0.90308 0.39945 1.00000 0.01980 V 0
O1 0.04530 0.98160 0.32340 1.00000 0.01740 O 0
O2 0.87750 0.04320 0.50250 1.00000 0.01740 O 0
O3 0.96340 0.88471 0.32260 1.00000 0.01890 O 0
O4 0.87940 0.97699 0.31580 1.00000 0.01860 O 0
O5 0.95650 0.07607 0.30970 1.00000 0.01930 O 0
O6 0.88300 0.85095 0.51090 1.00000 0.02070 O 0
O7 0.11670 0.08201 0.31100 1.00000 0.01950 O 0
O8 0.04650 0.85751 0.51450 1.00000 0.02070 O 0
O9 0.20030 0.05520 0.50080 1.00000 0.01990 O 0
O10 0.12880 0.88076 0.32280 1.00000 0.02630 O 0
O11 0.79680 0.87487 0.32120 1.00000 0.02590 O 0
O12 0.03470 0.17922 0.29640 1.00000 0.03100 O 0
O13 0.21180 0.99209 0.30990 1.00000 0.02300 O 0
O14 0.96180 0.95102 0.50290 1.00000 0.01690 O 0
OW1 0.91640 0.90080 0.10740 1.00000 0.02510 O 0
H1a 0.87400 0.87900 0.10000 1.00000 0.05000 H 0
H1b 0.93900 0.89600 0.17600 1.00000 0.05000 H 0
OW2 0.85270 0.93330 0.91050 1.00000 0.02800 O 0
H2a 0.85700 0.92400 0.83800 1.00000 0.05000 H 0
H2b 0.80100 0.94000 0.93100 1.00000 0.05000 H 0
OW3 0.99110 0.09408 0.07810 1.00000 0.02560 O 0
H3a 0.99600 0.12900 0.05300 1.00000 0.05000 H 0
H3b 0.97100 0.09500 0.14900 1.00000 0.05000 H 0
OW4 0.86270 0.00550 0.07570 1.00000 0.02670 O 0
H4a 0.84000 0.00600 0.14400 1.00000 0.05000 H 0
H4b 0.84200 0.03100 0.03300 1.00000 0.05000 H 0
OW5a 0.17880 0.78620 0.47320 0.50000 0.05200 O 0
OW5b 0.16860 0.76670 0.42970 0.50000 0.04600 O 0
H5a 0.15300 0.74900 0.41300 1.00000 0.05000 H 0
H5b 0.15200 0.79800 0.48300 1.00000 0.05000 H 0
OW6a 0.32080 0.75410 0.71840 0.50000 0.05200 O 0
OW6b 0.33500 0.69290 0.65900 0.50000 0.05000 O 0
H6a 0.37400 0.69000 0.65500 1.00000 0.05000 H 0
H6b 0.32400 0.72500 0.72800 1.00000 0.05000 H 0
OW7a 0.18380 0.68810 0.61770 0.50000 0.04900 O 0
OW7b 0.19140 0.67220 0.52370 0.50000 0.05000 O 0
H7a 0.18700 0.64900 0.56200 1.00000 0.05000 H 0
H7b 0.14700 0.68800 0.63800 1.00000 0.05000 H 0
OW8 0.79450 0.82910 0.07750 1.00000 0.03650 O 0
H8a 0.74200 0.83600 0.07100 1.00000 0.05000 H 0
H8b 0.80800 0.80300 0.02800 1.00000 0.05000 H 0
OW9 0.01710 0.79940 0.96440 1.00000 0.04520 O 0
H9a -0.02800 0.78400 0.93900 1.00000 0.05000 H 0
H9b 0.02400 0.79600 0.03800 1.00000 0.05000 H 0
OW10 0.02160 0.78890 0.20460 1.00000 0.04280 O 0
H10a -0.00100 0.75660 0.21200 1.00000 0.05000 H 0
H10b 0.00600 0.81480 0.25000 1.00000 0.05000 H 0
OW11 0.72400 0.06830 0.41470 1.00000 0.04400 O 0
H11a 0.77300 0.05800 0.44200 1.00000 0.05000 H 0
H11b 0.71600 0.05100 0.34900 1.00000 0.05000 H 0
OW12 0.81370 0.13290 0.18050 1.00000 0.13300 O 0
H12a 0.83700 0.15800 0.21900 1.00000 0.05000 H 0
H12b 0.77000 0.14200 0.14300 1.00000 0.05000 H 0
OW13 0.86230 0.74360 0.42250 1.00000 0.04780 O 0
H13a 0.87000 0.77570 0.45200 1.00000 0.05000 H 0
H13b 0.83800 0.74200 0.35900 1.00000 0.05000 H 0
OW14 0.75000 0.75000 0.24800 1.00000 0.04500 O 0
H14 0.73300 0.71900 0.21400 1.00000 0.05000 H 0
O-OH 0.02640 0.98487 0.08920 1.00000 0.01920 O 0
H-OH 0.03500 0.98500 0.16300 1.00000 0.05000 H 0

loop_
_cod_changelog_entry_id
_cod_changelog_entry_author
_cod_changelog_entry_date
_cod_changelog_entry_text
1
;cod-tools version 3.8.0
Id: cif_guess_AMCSD_atom_types 9574 2023-05-10 09:00:05Z saulius
;
2023-05-10T18:54:53+03:00
;Derived atom types and hydrogen counts
from atom names that follow the AMCSD naming convention
(Wat == water, O-H == hydroxyl).
;

loop_
_cod_related_entry_id
_cod_related_entry_database
_cod_related_entry_code
1 AMCSD 0019040
